data_4002922
loop_
_publ_author_name
'Lemoine, K\'evin'
'Zhang, Leiting'
'Dambournet, Damien'
'Gren\`eche, Jean-Marc'
'H\'emon-Ribaud, Annie'
'Leblanc, Marc'
'Borkiewicz, Olaf J.'
'Tarascon, Jean-Marie'
'Maisonneuve, Vincent'
'Lhoste, J\'er\^ome'

_publ_section_title
;
 Synthesis by Thermal Decomposition of Two Iron Hydroxyfluorides:
 Structural Effects of Li Insertion
;
_journal_issue 11
_journal_name_full 'Chemistry of Materials'
_journal_page_first 4246
_journal_paper_doi 10.1021/acs.chemmater.9b01252
_journal_volume 31
_journal_year 2019
_chemical_formula_sum 'F2.667 Fe O0.55'
_chemical_formula_weight 115.30
_space_group_IT_number 176
_space_group_name_Hall '-P 6c'
_space_group_name_H-M_alt 'P 63/m'
_symmetry_cell_setting hexagonal
_symmetry_space_group_name_Hall '-P 6c'
_symmetry_space_group_name_H-M 'P 63/m'
_cell_angle_alpha 90.0000
_cell_angle_beta 90.0000
_cell_angle_gamma 120.000
_cell_formula_units_Z 6
_cell_length_a 7.3957(3)
_cell_length_b 7.3957(3)
_cell_length_c 7.5452(3)
_cell_measurement_temperature 296
_cell_volume 357.40(2)
_computing_structure_refinement FULLPROF
_diffrn_ambient_temperature 296
_diffrn_measurement_device_type 'Panalytical XPERT-PRO'
_diffrn_radiation_type 'Co K\a'
_diffrn_radiation_wavelength 1.789010
_diffrn_source 'X-ray tube'
_diffrn_source_target Co
_exptl_crystal_colour 'light brown'
_pd_instr_location ' ?'
_pd_meas_2theta_range_inc 0.016711
_pd_meas_2theta_range_max 139.99161
_pd_meas_2theta_range_min 10.01136
_pd_meas_number_of_points 7779
_pd_proc_2theta_range_inc 0.016711
_pd_proc_2theta_range_max 139.9695
_pd_proc_2theta_range_min 9.9892
_pd_proc_ls_pref_orient_corr ' ?'
_pd_proc_ls_prof_R_factor 1.2650
_pd_proc_ls_prof_wR_expected 0.9117
_pd_proc_ls_prof_wR_factor 1.7156
_pd_proc_wavelength 1.789190
_pd_spec_mounting ' ?'
_refine_ls_goodness_of_fit_all 1.8818
_refine_ls_number_parameters 55
_refine_ls_number_reflns 346
_refine_ls_number_restraints 0
_refine_ls_R_I_factor 6.8247
_cod_data_source_file cm9b01252_si_002.cif
_cod_data_source_block HTB_FeF2.66(OH)0.34.(H2O)0.21'
_cod_depositor_comments
;
The following automatic conversions were performed:

'_symmetry_cell_setting' value 'Hexagonal' changed to 'hexagonal'
according to
/home/data/users/saulius/crontab/automatic-downloads/rss-feeds/ACS/lib/dictionaries/cif_core.dic
dictionary named 'cif_core.dic' version 2.4.2 from 2011-04-26.

Automatic conversion script
Id: cif_fix_values 4973 2017-02-22 13:04:09Z antanas 

 Adding full bibliography for 4002922--4002923.cif.
;
_cod_original_cell_volume 357.41(3)
_cod_original_formula_sum 'F2.667 Fe1 O0.55'
_cod_database_code 4002922
_pd_proc_ls_prof_cr_factor 23.4354
_pd_proc_ls_prof_cwr_factor 12.9881
_pd_proc_ls_prof_cwr_expected 6.9020
_pd_proc_ls_prof_chi2 3.5412
_pd_proc_ls_prof_echi2 3.7029

loop_
_symmetry_equiv_pos_as_xyz
x,y,z
x-y,x,z+1/2
-y,x-y,z
-x,-y,z+1/2
-x+y,-x,z
y,-x+y,z+1/2
-x,-y,-z
-x+y,-x,-z+1/2
y,-x+y,-z
x,y,-z+1/2
x-y,x,-z
-y,x-y,-z+1/2

loop_
_atom_site_label
_atom_site_fract_x
_atom_site_fract_y
_atom_site_fract_z
_atom_site_U_iso_or_equiv
_atom_site_occupancy
_atom_site_adp_type
_atom_site_type_symbol
Fe1 0.50000 0.00000 0.00000 0.00000 1.00000 Uiso Fe
F1 0.4617(9) 0.0242(11) 0.25000 0.00000 1.00000 Uiso F
F2 0.2136(14) -0.2005(14) 0.0353(4) 0.00000 0.83333 Uiso F
O2 0.2136(14) -0.2005(14) 0.0353(4) 0.00000 0.16667 Uiso O
Ow 0.0425(19) 0.0851(19) 0.6469(16) 0.00000 0.1077(20) Uiso O

loop_
_atom_type_symbol
_atom_type_scat_Cromer_Mann_a1
_atom_type_scat_Cromer_Mann_b1
_atom_type_scat_Cromer_Mann_a2
_atom_type_scat_Cromer_Mann_b2
_atom_type_scat_Cromer_Mann_a3
_atom_type_scat_Cromer_Mann_b3
_atom_type_scat_Cromer_Mann_a4
_atom_type_scat_Cromer_Mann_b4
_atom_type_scat_Cromer_Mann_c
_atom_type_scat_dispersion_real
_atom_type_scat_dispersion_imag
_atom_type_scat_source
fe3+ 11.04240 4.65380 7.37400 0.30530 4.13460 12.05460 0.43990 31.28090 1.00970 -3.33000 0.49000 International_Tables_for_Crystallography_Vol.C(1991)_Tables_6.1.1.4_and_6.1.1.5
f 3.63220 5.27756 3.51057 14.73530 1.26064 0.44226 0.94071 47.34370 0.65340 0.09200 0.07250 International_Tables_for_Crystallography_Vol.C(1991)_Tables_6.1.1.4_and_6.1.1.5
o 4.75800 7.83100 3.63700 30.05000 0.00000 0.00000 0.00000 0.00000 1.59400 0.06300 0.04400 International_Tables_for_Crystallography_Vol.C(1991)_Tables_6.1.1.4_and_6.1.1.5

loop_
_geom_angle_atom_site_label_1
_geom_angle_atom_site_label_2
_geom_angle_atom_site_label_3
_geom_angle
_geom_angle_site_symmetry_1
_geom_angle_site_symmetry_3
F1 Fe1 F1 180.00(18) 1_555 4_654
F1 Fe1 F2 77.1(4) 1_555 1_555
F1 Fe1 F2 93.6(7) 1_555 5_655
F1 Fe1 F2 102.9(4) 1_555 7_655
F1 Fe1 F2 86.4(5) 1_555 11_555
F1 Fe1 O2 77.1(4) 1_555 1_555
F1 Fe1 O2 93.6(7) 1_555 5_655
F1 Fe1 O2 102.9(4) 1_555 7_655
F1 Fe1 O2 86.4(5) 1_555 11_555
F1 Fe1 F2 102.9(4) 4_654 1_555
F1 Fe1 F2 86.4(5) 4_654 5_655
F1 Fe1 F2 77.1(4) 4_654 7_655
F1 Fe1 F2 93.6(7) 4_654 11_555
F1 Fe1 O2 102.9(4) 4_654 1_555
F1 Fe1 O2 86.4(5) 4_654 5_655
F1 Fe1 O2 77.1(4) 4_654 7_655
F1 Fe1 O2 93.6(7) 4_654 11_555
F2 Fe1 F2 92.0(8) 1_555 5_655
F2 Fe1 F2 180.0(7) 1_555 7_655
F2 Fe1 F2 88.0(7) 1_555 11_555
F2 Fe1 O2 92.0(8) 1_555 5_655
F2 Fe1 O2 180.0(7) 1_555 7_655
F2 Fe1 O2 88.0(7) 1_555 11_555
F2 Fe1 F2 88.0(7) 5_655 7_655
F2 Fe1 F2 180.0(11) 5_655 11_555
F2 Fe1 O2 92.0(8) 5_655 1_555
F2 Fe1 O2 88.0(7) 5_655 7_655
F2 Fe1 O2 180.0(11) 5_655 11_555
F2 Fe1 F2 92.0(8) 7_655 11_555
F2 Fe1 O2 180.0(7) 7_655 1_555
F2 Fe1 O2 88.0(7) 7_655 5_655
F2 Fe1 O2 92.0(8) 7_655 11_555
F2 Fe1 O2 88.0(7) 11_555 1_555
F2 Fe1 O2 180.0(11) 11_555 5_655
F2 Fe1 O2 92.0(8) 11_555 7_655
O2 Fe1 O2 92.0(8) 1_555 5_655
O2 Fe1 O2 180.0(7) 1_555 7_655
O2 Fe1 O2 88.0(7) 1_555 11_555
O2 Fe1 O2 88.0(7) 5_655 7_655
O2 Fe1 O2 180.0(11) 5_655 11_555
O2 Fe1 O2 92.0(8) 7_655 11_555
Fe1 F1 Fe1 155.84(8) 1_555 4_655
Fe1 F1 F2 50.9(3) 1_555 1_555
Fe1 F1 F2 134.1(3) 1_555 10_555
Fe1 F1 O2 50.9(3) 1_555 1_555
Fe1 F1 O2 134.1(3) 1_555 10_555
Fe1 F1 F2 134.1(3) 4_655 1_555
Fe1 F1 F2 50.9(3) 4_655 10_555
Fe1 F1 O2 134.1(3) 4_655 1_555
Fe1 F1 O2 50.9(3) 4_655 10_555
F2 F1 F2 85.4(3) 1_555 10_555
F2 F1 O2 85.4(3) 1_555 10_555
F2 F1 O2 85.4(3) 10_555 1_555
O2 F1 O2 85.4(3) 1_555 10_555
Fe1 F2 Fe1 143.4(3) 1_555 3_545
Fe1 F2 F1 51.9(3) 1_555 1_555
Fe1 F2 F1 140.4(4) 3_545 1_555
Fe1 O2 Fe1 143.4(3) 1_555 3_545
Fe1 O2 F1 51.9(3) 1_555 1_555
Fe1 O2 F1 140.4(4) 3_545 1_555

loop_
_geom_bond_atom_site_label_1
_geom_bond_atom_site_label_2
_geom_bond_distance
_geom_bond_site_symmetry_2
Fe1 F1 1.9290(19) 1_555
Fe1 F1 1.9290(19) 4_654
Fe1 F2 1.901(8) 1_555
Fe1 F2 1.993(12) 5_655
Fe1 F2 1.901(8) 7_655
Fe1 F2 1.993(12) 11_555
Fe1 O2 1.901(8) 1_555
Fe1 O2 1.993(12) 5_655
Fe1 O2 1.901(8) 7_655
Fe1 O2 1.993(12) 11_555
F1 Fe1 1.9290(19) 1_555
F1 Fe1 1.9290(19) 4_655
F1 F2 2.388(7) 1_555
F1 F2 2.388(7) 10_555
F1 O2 2.388(7) 1_555
F1 O2 2.388(7) 10_555
F2 Fe1 1.901(8) 1_555
F2 Fe1 1.993(8) 3_545
F2 F1 2.388(7) 1_555
O2 Fe1 1.901(8) 1_555
O2 Fe1 1.993(8) 3_545
O2 F1 2.388(7) 1_555
